data_2235263
loop_
_publ_author_name
'Zhao, Pei-Hua'
'Hao, Er-Jun'
'Liu, Ya-Qing'
'Zhao, Gui-Zhe'

_publ_section_title
;
 3-Nitro-2-phenylchroman
;
_journal_coeditor_code TK5093
_journal_issue 6
_journal_name_full 'Acta Crystallographica Section E'
_journal_page_first o1742
_journal_paper_doi 10.1107/S1600536812020806
_journal_volume 68
_journal_year 2012
_chemical_formula_iupac 'C15 H13 N O3'
_chemical_formula_moiety 'C15 H13 N O3'
_chemical_formula_sum 'C15 H13 N O3'
_chemical_formula_weight 255.26
_chemical_name_systematic
;
3-Nitro-2-phenylchroman
;
_space_group_IT_number 2
_symmetry_cell_setting triclinic
_symmetry_space_group_name_Hall '-P 1'
_symmetry_space_group_name_H-M 'P -1'
_atom_sites_solution_hydrogens geom
_atom_sites_solution_primary direct
_atom_sites_solution_secondary difmap
_cell_angle_alpha 70.85(3)
_cell_angle_beta 82.89(3)
_cell_angle_gamma 84.87(3)
_cell_formula_units_Z 2
_cell_length_a 5.3769(11)
_cell_length_b 10.105(2)
_cell_length_c 12.320(3)
_cell_measurement_reflns_used 1554
_cell_measurement_temperature 293(2)
_cell_measurement_theta_max 27.9785
_cell_measurement_theta_min 3.4824
_cell_volume 626.6(3)
_computing_cell_refinement 'CrystalClear (Rigaku/MSC, 2005)'
_computing_data_collection 'CrystalClear (Rigaku/MSC, 2005)'
_computing_data_reduction 'CrystalClear (Rigaku/MSC, 2005)'
_computing_molecular_graphics 'SHELXTL (Sheldrick, 2008)'
_computing_publication_material 'SHELXTL (Sheldrick, 2008)'
_computing_structure_refinement 'SHELXL97 (Sheldrick, 2008)'
_computing_structure_solution 'SHELXS97 (Sheldrick, 2008)'
_diffrn_ambient_temperature 293(2)
_diffrn_measured_fraction_theta_full 0.993
_diffrn_measured_fraction_theta_max 0.993
_diffrn_measurement_device_type 'Rigaku Saturn'
_diffrn_measurement_method '\w scans'
_diffrn_radiation_monochromator confocal
_diffrn_radiation_source 'rotating anode'
_diffrn_radiation_type MoK\a
_diffrn_radiation_wavelength 0.71073
_diffrn_reflns_av_R_equivalents 0.0528
_diffrn_reflns_av_sigmaI/netI 0.0929
_diffrn_reflns_limit_h_max 6
_diffrn_reflns_limit_h_min -6
_diffrn_reflns_limit_k_max 10
_diffrn_reflns_limit_k_min -11
_diffrn_reflns_limit_l_max 14
_diffrn_reflns_limit_l_min -14
_diffrn_reflns_number 5249
_diffrn_reflns_theta_full 25.02
_diffrn_reflns_theta_max 25.02
_diffrn_reflns_theta_min 3.17
_diffrn_standards_decay_% 0
_diffrn_standards_interval_count 0
_diffrn_standards_interval_time 0
_diffrn_standards_number 0
_exptl_absorpt_coefficient_mu 0.095
_exptl_absorpt_correction_T_max 0.9906
_exptl_absorpt_correction_T_min 0.9812
_exptl_absorpt_correction_type multi-scan
_exptl_absorpt_process_details '(Crystalclear; Rigaku/MSC, 2005)'
_exptl_crystal_colour Colourless
_exptl_crystal_density_diffrn 1.353
_exptl_crystal_density_method 'not measured'
_exptl_crystal_description Prism
_exptl_crystal_F_000 268
_exptl_crystal_size_max 0.20
_exptl_crystal_size_mid 0.20
_exptl_crystal_size_min 0.10
_refine_diff_density_max 0.467
_refine_diff_density_min -0.308
_refine_ls_extinction_method none
_refine_ls_goodness_of_fit_ref 1.073
_refine_ls_hydrogen_treatment constr
_refine_ls_matrix_type full
_refine_ls_number_parameters 172
_refine_ls_number_reflns 2205
_refine_ls_number_restraints 0
_refine_ls_restrained_S_all 1.073
_refine_ls_R_factor_all 0.1152
_refine_ls_R_factor_gt 0.0554
_refine_ls_shift/su_max 0.000
_refine_ls_shift/su_mean 0.000
_refine_ls_structure_factor_coef Fsqd
_refine_ls_weighting_details 'calc w=1/[\s^2^(Fo^2^)+(0.0551P)^2^+0.0000P] where P=(Fo^2^+2Fc^2^)/3'
_refine_ls_weighting_scheme calc
_refine_ls_wR_factor_gt 0.1257
_refine_ls_wR_factor_ref 0.1516
_reflns_number_gt 912
_reflns_number_total 2205
_reflns_threshold_expression I>2\s(I)
_cod_data_source_file tk5093.cif
_cod_data_source_block I
_cod_original_cell_volume 626.6(2)
_cod_database_code 2235263
_cod_database_fobs_code 2235263

loop_
_symmetry_equiv_pos_as_xyz
'x, y, z'
'-x, -y, -z'

loop_
_atom_site_type_symbol
_atom_site_label
_atom_site_fract_x
_atom_site_fract_y
_atom_site_fract_z
_atom_site_U_iso_or_equiv
_atom_site_adp_type
_atom_site_calc_flag
_atom_site_refinement_flags
_atom_site_occupancy
_atom_site_symmetry_multiplicity
O O1 0.1296(3) 0.85831(18) 0.15383(15) 0.0443(5) Uani d . 1 1
O O2 0.6208(5) 0.6744(3) 0.4385(2) 0.0835(8) Uani d . 1 1
O O3 0.2445(5) 0.6648(3) 0.5113(2) 0.0841(9) Uani d . 1 1
N N1 0.4007(6) 0.6773(2) 0.4307(2) 0.0491(7) Uani d . 1 1
C C1 0.0165(5) 0.7495(3) 0.1373(2) 0.0399(7) Uani d . 1 1
C C2 -0.1198(6) 0.7845(3) 0.0429(2) 0.0512(8) Uani d . 1 1
H H2 -0.1301 0.8766 -0.0060 0.061 Uiso calc R 1 1
C C3 -0.2397(6) 0.6827(4) 0.0218(3) 0.0644(10) Uani d . 1 1
H H3 -0.3332 0.7058 -0.0412 0.077 Uiso calc R 1 1
C C4 -0.2215(7) 0.5453(3) 0.0943(3) 0.0667(10) Uani d . 1 1
H H4 -0.3032 0.4759 0.0805 0.080 Uiso calc R 1 1
C C5 -0.0821(6) 0.5123(3) 0.1865(3) 0.0542(9) Uani d . 1 1
H H5 -0.0692 0.4197 0.2344 0.065 Uiso calc R 1 1
C C6 0.0406(5) 0.6137(3) 0.2101(2) 0.0401(7) Uani d . 1 1
C C7 0.1895(5) 0.5749(3) 0.3130(2) 0.0456(8) Uani d . 1 1
H H7A 0.0780 0.5414 0.3834 0.055 Uiso calc R 1 1
H H7B 0.3127 0.4998 0.3097 0.055 Uiso calc R 1 1
C C8 0.3187(7) 0.6980(3) 0.3148(3) 0.0594(9) Uani d . 1 1
H H8 0.4734 0.7018 0.2629 0.071 Uiso calc R 1 1
C C9 0.1824(7) 0.8331(3) 0.2685(3) 0.0637(10) Uani d . 1 1
H H9 0.0198 0.8268 0.3151 0.076 Uiso calc R 1 1
C C10 0.3006(6) 0.9590(3) 0.2757(3) 0.0467(8) Uani d . 1 1
C C11 0.1942(6) 1.0227(3) 0.3531(3) 0.0658(10) Uani d . 1 1
H H11 0.0462 0.9899 0.3978 0.079 Uiso calc R 1 1
C C12 0.3002(8) 1.1345(4) 0.3669(3) 0.0782(12) Uani d . 1 1
H H12 0.2248 1.1764 0.4205 0.094 Uiso calc R 1 1
C C13 0.5127(7) 1.1822(3) 0.3026(3) 0.0679(11) Uani d . 1 1
H H13 0.5866 1.2567 0.3125 0.081 Uiso calc R 1 1
C C14 0.6212(6) 1.1230(4) 0.2231(3) 0.0676(10) Uani d . 1 1
H H14 0.7674 1.1577 0.1778 0.081 Uiso calc R 1 1
C C15 0.5138(7) 1.0110(3) 0.2099(3) 0.0606(9) Uani d . 1 1
H H15 0.5882 0.9706 0.1552 0.073 Uiso calc R 1 1

loop_
_atom_site_aniso_label
_atom_site_aniso_U_11
_atom_site_aniso_U_22
_atom_site_aniso_U_33
_atom_site_aniso_U_12
_atom_site_aniso_U_13
_atom_site_aniso_U_23
O1 0.0569(13) 0.0382(11) 0.0365(11) -0.0084(10) -0.0131(10) -0.0056(9)
O2 0.0496(16) 0.101(2) 0.094(2) 0.0026(13) -0.0252(15) -0.0196(15)
O3 0.094(2) 0.103(2) 0.0542(15) -0.0355(16) 0.0116(15) -0.0226(14)
N1 0.0566(19) 0.0415(15) 0.0463(17) -0.0090(13) -0.0147(15) -0.0052(12)
C1 0.0473(18) 0.0380(17) 0.0373(17) -0.0044(14) -0.0070(14) -0.0143(14)
C2 0.070(2) 0.0444(17) 0.0413(18) -0.0029(16) -0.0167(16) -0.0128(15)
C3 0.083(3) 0.066(2) 0.052(2) -0.006(2) -0.0293(19) -0.0204(19)
C4 0.087(3) 0.058(2) 0.069(2) -0.0154(19) -0.028(2) -0.0283(19)
C5 0.067(2) 0.0424(18) 0.053(2) -0.0135(16) -0.0101(18) -0.0110(15)
C6 0.0431(18) 0.0395(16) 0.0384(17) -0.0048(14) -0.0057(14) -0.0120(14)
C7 0.0541(19) 0.0345(16) 0.0472(18) -0.0075(14) -0.0133(15) -0.0074(14)
C8 0.084(3) 0.048(2) 0.049(2) -0.0038(18) -0.0345(18) -0.0092(16)
C9 0.097(3) 0.045(2) 0.051(2) -0.0102(19) -0.032(2) -0.0076(16)
C10 0.060(2) 0.0340(16) 0.0442(18) -0.0099(16) -0.0170(17) -0.0037(14)
C11 0.061(2) 0.065(2) 0.070(2) -0.0217(19) 0.008(2) -0.019(2)
C12 0.106(3) 0.064(2) 0.072(3) -0.022(2) 0.012(2) -0.034(2)
C13 0.082(3) 0.056(2) 0.071(2) -0.027(2) -0.018(2) -0.018(2)
C14 0.046(2) 0.068(2) 0.081(3) -0.0128(19) -0.003(2) -0.013(2)
C15 0.074(3) 0.049(2) 0.060(2) 0.0029(19) -0.003(2) -0.0217(17)

loop_
_atom_type_symbol
_atom_type_description
_atom_type_scat_dispersion_real
_atom_type_scat_dispersion_imag
_atom_type_scat_source
C C 0.0033 0.0016 'International Tables Vol C Tables 4.2.6.8 and 6.1.1.4'
H H 0.0000 0.0000 'International Tables Vol C Tables 4.2.6.8 and 6.1.1.4'
O O 0.0106 0.0060 'International Tables Vol C Tables 4.2.6.8 and 6.1.1.4'
F F 0.0171 0.0103 'International Tables Vol C Tables 4.2.6.8 and 6.1.1.4'

loop_
_geom_angle_atom_site_label_1
_geom_angle_atom_site_label_2
_geom_angle_atom_site_label_3
_geom_angle
C1 O1 C9 114.2(2)
O2 N1 O3 123.1(3)
O2 N1 C8 118.0(3)
O3 N1 C8 118.9(3)
C6 C1 C2 121.8(3)
C6 C1 O1 121.8(2)
C2 C1 O1 116.3(3)
C3 C2 C1 119.7(3)
C3 C2 H2 120.2
C1 C2 H2 120.2
C2 C3 C4 119.9(3)
C2 C3 H3 120.1
C4 C3 H3 120.1
C5 C4 C3 119.6(3)
C5 C4 H4 120.2
C3 C4 H4 120.2
C4 C5 C6 121.7(3)
C4 C5 H5 119.2
C6 C5 H5 119.2
C1 C6 C5 117.4(3)
C1 C6 C7 122.1(2)
C5 C6 C7 120.6(3)
C8 C7 C6 110.6(2)
C8 C7 H7A 109.5
C6 C7 H7A 109.5
C8 C7 H7B 109.5
C6 C7 H7B 109.5
H7A C7 H7B 108.1
C9 C8 C7 114.6(3)
C9 C8 N1 112.6(3)
C7 C8 N1 111.7(2)
C9 C8 H8 105.7
C7 C8 H8 105.7
N1 C8 H8 105.7
O1 C9 C8 112.2(2)
O1 C9 C10 109.2(2)
C8 C9 C10 116.0(3)
O1 C9 H9 106.3
C8 C9 H9 106.3
C10 C9 H9 106.3
C15 C10 C11 117.9(3)
C15 C10 C9 122.9(3)
C11 C10 C9 119.2(3)
C10 C11 C12 121.6(3)
C10 C11 H11 119.2
C12 C11 H11 119.2
C13 C12 C11 119.4(3)
C13 C12 H12 120.3
C11 C12 H12 120.3
C12 C13 C14 120.6(3)
C12 C13 H13 119.7
C14 C13 H13 119.7
C13 C14 C15 119.7(3)
C13 C14 H14 120.2
C15 C14 H14 120.2
C10 C15 C14 120.8(3)
C10 C15 H15 119.6
C14 C15 H15 119.6

loop_
_geom_bond_atom_site_label_1
_geom_bond_atom_site_label_2
_geom_bond_distance
O1 C1 1.385(3)
O1 C9 1.411(3)
O2 N1 1.196(3)
O3 N1 1.199(3)
N1 C8 1.490(3)
C1 C6 1.376(4)
C1 C2 1.381(4)
C2 C3 1.370(4)
C2 H2 0.9300
C3 C4 1.385(4)
C3 H3 0.9300
C4 C5 1.371(4)
C4 H4 0.9300
C5 C6 1.391(4)
C5 H5 0.9300
C6 C7 1.507(4)
C7 C8 1.486(4)
C7 H7A 0.9700
C7 H7B 0.9700
C8 C9 1.463(4)
C8 H8 0.9800
C9 C10 1.505(4)
C9 H9 0.9800
C10 C15 1.359(4)
C10 C11 1.361(4)
C11 C12 1.376(4)
C11 H11 0.9300
C12 C13 1.338(5)
C12 H12 0.9300
C13 C14 1.356(5)
C13 H13 0.9300
C14 C15 1.379(4)
C14 H14 0.9300
C15 H15 0.9300

loop_
_geom_torsion_atom_site_label_1
_geom_torsion_atom_site_label_2
_geom_torsion_atom_site_label_3
_geom_torsion_atom_site_label_4
_geom_torsion
C9 O1 C1 C6 -23.5(4)
C9 O1 C1 C2 157.1(3)
C6 C1 C2 C3 1.4(4)
O1 C1 C2 C3 -179.2(3)
C1 C2 C3 C4 -0.7(5)
C2 C3 C4 C5 -0.3(5)
C3 C4 C5 C6 0.6(5)
C2 C1 C6 C5 -1.1(4)
O1 C1 C6 C5 179.5(2)
C2 C1 C6 C7 179.9(3)
O1 C1 C6 C7 0.5(4)
C4 C5 C6 C1 0.1(4)
C4 C5 C6 C7 179.1(3)
C1 C6 C7 C8 -5.5(4)
C5 C6 C7 C8 175.5(3)
C6 C7 C8 C9 32.9(4)
C6 C7 C8 N1 162.5(3)
O2 N1 C8 C9 -112.4(3)
O3 N1 C8 C9 67.4(4)
O2 N1 C8 C7 116.9(3)
O3 N1 C8 C7 -63.3(4)
C1 O1 C9 C8 50.9(4)
C1 O1 C9 C10 -179.1(2)
C7 C8 C9 O1 -57.3(4)
N1 C8 C9 O1 173.5(3)
C7 C8 C9 C10 176.4(3)
N1 C8 C9 C10 47.2(4)
O1 C9 C10 C15 -57.1(4)
C8 C9 C10 C15 70.7(4)
O1 C9 C10 C11 124.4(3)
C8 C9 C10 C11 -107.8(4)
C15 C10 C11 C12 -1.4(5)
C9 C10 C11 C12 177.2(3)
C10 C11 C12 C13 0.2(6)
C11 C12 C13 C14 1.1(6)
C12 C13 C14 C15 -1.1(6)
C11 C10 C15 C14 1.4(5)
C9 C10 C15 C14 -177.2(3)
C13 C14 C15 C10 -0.1(5)

loop_
_cod_related_entry_id
_cod_related_entry_database
_cod_related_entry_code
1 ChemSpider 319436
